data_4079803
loop_
_publ_author_name
'Raja, Muthukrishna'
'Iyer, Ratnasabapathy G.'
'Gwengo, Chengeto'
'Reger, Daniel L.'
'Pellechia, Perry J.'
'Smith, Mark D.'
'Pascui, Andrea E.'

_publ_section_title
;
 Design, Synthesis, and Structural Characterization of a New Class of
 Ferrocene-Containing Heterometallic Triple-Stranded Helicates
;
_journal_issue 1
_journal_name_full Organometallics
_journal_page_first 95
_journal_paper_doi 10.1021/om300843r
_journal_volume 32
_journal_year 2013
_chemical_absolute_configuration ad
_chemical_formula_moiety '0.25(C124 H100 Fe8 N4 O16), 0.06(C4 H8 Cl8)'
_chemical_formula_sum 'C31.25 H25.5 Cl0.5 Fe2 N O4'
_chemical_formula_weight 608.45
_chemical_name_systematic
;
 ? 
;
_space_group_crystal_system tetragonal
_space_group_IT_number 77
_space_group_name_Hall 'P 4c'
_space_group_name_H-M_alt 'P 42'
_symmetry_space_group_name_Hall 'P 4c'
_symmetry_space_group_name_H-M 'P 42'
_atom_sites_solution_hydrogens geom
_atom_sites_solution_primary direct
_atom_sites_solution_secondary difmap
_audit_creation_date 2012-08-28
_audit_creation_method
;
  Olex2 1.1
  (compiled Nov  1 2011 20:42:30, GUI svn.r3906)
;
_cell_angle_alpha 90.00
_cell_angle_beta 90.00
_cell_angle_gamma 90.00
_cell_formula_units_Z 8
_cell_length_a 29.741(2)
_cell_length_b 29.741(2)
_cell_length_c 5.8917(5)
_cell_measurement_reflns_used 9877
_cell_measurement_temperature 100(2)
_cell_measurement_theta_max 44.83
_cell_measurement_theta_min 2.264
_cell_volume 5211.4(7)
_computing_molecular_graphics
;
O. V. Dolomanov, L. J. Bourhis, R. J. Gildea, J. A. K. Howard and H. Puschmann,
OLEX2: a complete structure solution, refinement and analysis program.
J. Appl. Cryst. (2009). 42, 339-341.
;
_computing_publication_material
;
O. V. Dolomanov, L. J. Bourhis, R. J. Gildea, J. A. K. Howard and H. Puschmann,
OLEX2: a complete structure solution, refinement and analysis program.
J. Appl. Cryst. (2009). 42, 339-341.
;
_computing_structure_refinement 'SHELXL-97 (Sheldrick, 1997)'
_computing_structure_solution 'SHELXS-97 (Sheldrick, 1990)'
_diffrn_ambient_temperature 100(2)
_diffrn_measured_fraction_theta_full 0.995
_diffrn_measured_fraction_theta_max 0.995
_diffrn_measurement_device_type 'Bruker SMART APEX CCD diffractometer'
_diffrn_measurement_method 'omega scans'
_diffrn_radiation_monochromator graphite
_diffrn_radiation_type CuK\a
_diffrn_radiation_wavelength 1.54178
_diffrn_reflns_av_R_equivalents 0.0362
_diffrn_reflns_av_unetI/netI 0.0670
_diffrn_reflns_limit_h_max 25
_diffrn_reflns_limit_h_min -25
_diffrn_reflns_limit_k_max 13
_diffrn_reflns_limit_k_min -26
_diffrn_reflns_limit_l_max 1
_diffrn_reflns_limit_l_min -5
_diffrn_reflns_number 8024
_diffrn_reflns_theta_full 43.87
_diffrn_reflns_theta_max 43.87
_diffrn_reflns_theta_min 1.49
_diffrn_source 'fine-focus sealed tube'
_exptl_absorpt_coefficient_mu 9.723
_exptl_absorpt_correction_T_max 1.000
_exptl_absorpt_correction_T_min 0.747
_exptl_absorpt_correction_type multi-scan
_exptl_crystal_colour red
_exptl_crystal_colour_primary red
_exptl_crystal_density_diffrn 1.551
_exptl_crystal_density_method 'not measured'
_exptl_crystal_description needle
_exptl_crystal_F_000 2500
_exptl_crystal_size_max 0.19
_exptl_crystal_size_mid 0.04
_exptl_crystal_size_min 0.03
_refine_diff_density_max 0.452
_refine_diff_density_min -0.560
_refine_diff_density_rms 0.070
_refine_ls_abs_structure_details 'Flack H D (1983), Acta Cryst. A39, 876-881'
_refine_ls_abs_structure_Flack 0.038(15)
_refine_ls_extinction_method none
_refine_ls_goodness_of_fit_ref 1.085
_refine_ls_hydrogen_treatment mixed
_refine_ls_matrix_type full
_refine_ls_number_parameters 722
_refine_ls_number_reflns 2765
_refine_ls_number_restraints 147
_refine_ls_restrained_S_all 1.067
_refine_ls_R_factor_all 0.0744
_refine_ls_R_factor_gt 0.0572
_refine_ls_shift/su_max 0.000
_refine_ls_shift/su_mean 0.000
_refine_ls_structure_factor_coef Fsqd
_refine_ls_weighting_details 'calc w=1/[\s^2^(Fo^2^)+(0.0741P)^2^+15.4698P] where P=(Fo^2^+2Fc^2^)/3'
_refine_ls_weighting_scheme calc
_refine_ls_wR_factor_gt 0.1337
_refine_ls_wR_factor_ref 0.1425
_reflns_number_gt 2243
_reflns_number_total 2765
_reflns_threshold_expression >2sigma(I)
_cod_data_source_file om300843r_si_001.cif
_cod_data_source_block cg
_cod_original_formula_sum 'C31.25 H25.50 Cl0.50 Fe2 N O4'
_cod_database_code 4079803

loop_
_space_group_symop_id
_space_group_symop_operation_xyz
1 'x, y, z'
2 '-x, -y, z'
3 '-y, x, z+1/2'
4 'y, -x, z+1/2'

loop_
_atom_site_label
_atom_site_type_symbol
_atom_site_fract_x
_atom_site_fract_y
_atom_site_fract_z
_atom_site_U_iso_or_equiv
_atom_site_adp_type
_atom_site_occupancy
_atom_site_symmetry_multiplicity
_atom_site_calc_flag
_atom_site_refinement_flags
_atom_site_disorder_assembly
_atom_site_disorder_group
Fe1 Fe 0.45939(9) 0.82062(10) 0.5748(5) 0.0552(9) Uani 1 1 d . . .
Fe2 Fe 0.93618(8) 0.87268(8) 0.6075(5) 0.0332(7) Uani 1 1 d . . .
O1 O 0.5405(4) 0.7908(4) 1.035(2) 0.058(4) Uani 1 1 d . . .
O2 O 0.6219(4) 0.7954(4) 1.0229(19) 0.043(3) Uani 1 1 d . . .
O3 O 0.7798(4) 0.8179(4) 1.0188(18) 0.037(3) Uani 1 1 d . . .
O4 O 0.8596(4) 0.8297(4) 1.050(2) 0.046(3) Uani 1 1 d . . .
H1A H 0.586(6) 0.800(4) 1.00(3) 0.05(5) Uiso 1 1 d . . .
H2A H 0.821(6) 0.828(4) 1.04(2) 0.03(4) Uiso 1 1 d . . .
N1 N 0.7074(6) 0.7536(5) 0.373(2) 0.047(5) Uani 1 1 d . . .
C1 C 0.5392(6) 0.7776(6) 0.831(4) 0.034(5) Uani 1 1 d U . .
C2 C 0.5800(6) 0.7735(5) 0.704(3) 0.042(5) Uani 1 1 d . . .
H2 H 0.5797 0.7648 0.5490 0.051 Uiso 1 1 calc R . .
C3 C 0.6196(6) 0.7826(6) 0.815(3) 0.037(5) Uani 1 1 d U . .
C4 C 0.6643(6) 0.7774(6) 0.702(3) 0.028(5) Uani 1 1 d U . .
C5 C 0.7033(7) 0.7927(5) 0.806(3) 0.039(5) Uani 1 1 d . . .
H5 H 0.7019 0.8070 0.9499 0.047 Uiso 1 1 calc R . .
C6 C 0.7438(6) 0.7872(5) 0.698(3) 0.025(5) Uani 1 1 d . . .
C7 C 0.7446(7) 0.7673(6) 0.484(4) 0.038(5) Uani 1 1 d . . .
H7 H 0.7729 0.7632 0.4124 0.046 Uiso 1 1 calc R . .
C8 C 0.6690(7) 0.7586(5) 0.480(4) 0.042(6) Uani 1 1 d . . .
H8 H 0.6425 0.7490 0.4046 0.051 Uiso 1 1 calc R . .
C9 C 0.7858(6) 0.8032(6) 0.815(3) 0.034(5) Uani 1 1 d U . .
C10 C 0.8280(5) 0.8019(5) 0.718(3) 0.029(5) Uani 1 1 d . . .
H10 H 0.8317 0.7909 0.5672 0.035 Uiso 1 1 calc R . .
C11 C 0.8660(7) 0.8171(6) 0.845(3) 0.034(5) Uani 1 1 d U . .
C31 C 0.4954(6) 0.7716(6) 0.724(3) 0.036(5) Uani 1 1 d U . .
C32 C 0.4863(6) 0.7603(5) 0.491(3) 0.039(5) Uani 1 1 d . . .
H32 H 0.5076 0.7549 0.3744 0.047 Uiso 1 1 calc R . .
C33 C 0.4389(7) 0.7590(6) 0.472(4) 0.066(6) Uani 1 1 d . . .
H33 H 0.4228 0.7522 0.3366 0.079 Uiso 1 1 calc R . .
C34 C 0.4200(7) 0.7688(6) 0.672(4) 0.045(6) Uani 1 1 d U . .
H34 H 0.3887 0.7697 0.7013 0.054 Uiso 1 1 calc R . .
C35 C 0.4535(7) 0.7773(6) 0.829(3) 0.054(6) Uani 1 1 d . . .
H35 H 0.4489 0.7856 0.9829 0.065 Uiso 1 1 calc R . .
C36 C 0.4963(7) 0.8789(6) 0.565(4) 0.056(6) Uani 1 1 d . . .
H36 H 0.5264 0.8825 0.6149 0.068 Uiso 1 1 calc R . .
C37 C 0.4838(8) 0.8660(6) 0.356(5) 0.065(7) Uani 1 1 d . . .
H37 H 0.5035 0.8580 0.2349 0.079 Uiso 1 1 calc R . .
C38 C 0.4364(7) 0.8666(6) 0.347(4) 0.057(6) Uani 1 1 d U . .
H38 H 0.4181 0.8604 0.2184 0.068 Uiso 1 1 calc R . .
C39 C 0.4213(6) 0.8780(6) 0.566(4) 0.052(5) Uani 1 1 d U . .
H39 H 0.3910 0.8801 0.6164 0.063 Uiso 1 1 calc R . .
C40 C 0.4601(7) 0.8858(7) 0.693(4) 0.070(7) Uani 1 1 d U . .
H40 H 0.4606 0.8948 0.8476 0.084 Uiso 1 1 calc R . .
C41 C 0.9109(6) 0.8167(5) 0.753(3) 0.022(4) Uani 1 1 d . . .
C42 C 0.9493(5) 0.8325(5) 0.872(3) 0.034(5) Uani 1 1 d . . .
H42 H 0.9501 0.8421 1.0258 0.040 Uiso 1 1 calc R . .
C43 C 0.9853(6) 0.8316(5) 0.724(3) 0.031(5) Uani 1 1 d U . .
H43 H 1.0150 0.8410 0.7593 0.037 Uiso 1 1 calc R . .
C44 C 0.9717(6) 0.8149(5) 0.516(3) 0.043(5) Uani 1 1 d U . .
H44 H 0.9904 0.8093 0.3880 0.051 Uiso 1 1 calc R . .
C45 C 0.9247(6) 0.8077(5) 0.529(3) 0.033(5) Uani 1 1 d U . .
H45 H 0.9058 0.7984 0.4076 0.040 Uiso 1 1 calc R . .
C46 C 0.8860(6) 0.9179(6) 0.590(4) 0.051(6) Uani 1 1 d . . .
H46 H 0.8557 0.9131 0.6353 0.061 Uiso 1 1 calc R . .
C47 C 0.9200(7) 0.9345(5) 0.733(3) 0.036(5) Uani 1 1 d . . .
H47 H 0.9171 0.9429 0.8875 0.043 Uiso 1 1 calc R . .
C48 C 0.9593(6) 0.9361(5) 0.598(4) 0.038(5) Uani 1 1 d . . .
H48 H 0.9882 0.9456 0.6488 0.046 Uiso 1 1 calc R . .
C49 C 0.9487(6) 0.9215(5) 0.378(3) 0.038(5) Uani 1 1 d . . .
H49 H 0.9691 0.9200 0.2542 0.045 Uiso 1 1 calc R . .
C50 C 0.9030(6) 0.9094(6) 0.371(3) 0.037(5) Uani 1 1 d . . .
H50 H 0.8870 0.8979 0.2443 0.045 Uiso 1 1 calc R . .
Fe3 Fe 0.61102(8) 0.41261(8) 0.4563(5) 0.0342(7) Uani 1 1 d . . .
Fe4 Fe 0.67586(9) -0.07719(9) 0.4485(6) 0.0456(8) Uani 1 1 d . . .
O5 O 0.6421(4) 0.3287(4) 0.026(2) 0.051(4) Uani 1 1 d . . .
O6 O 0.6513(4) 0.2468(4) 0.051(2) 0.040(3) Uani 1 1 d . . .
O7 O 0.6771(4) 0.0891(4) 0.031(2) 0.050(4) Uani 1 1 d D . .
O8 O 0.6929(4) 0.0088(4) -0.001(2) 0.057(4) Uani 1 1 d . . .
H3A H 0.649(4) 0.275(4) -0.01(3) 0.02(5) Uiso 1 1 d . . .
H4A H 0.681(4) 0.0599(19) -0.02(3) 0.04(5) Uiso 1 1 d D . .
N2 N 0.7173(5) 0.1746(6) 0.689(3) 0.041(4) Uani 1 1 d . . .
C12 C 0.6589(5) 0.3330(6) 0.227(3) 0.023(4) Uani 1 1 d . . .
C13 C 0.6725(5) 0.2946(6) 0.350(3) 0.032(5) Uani 1 1 d . . .
H13 H 0.6843 0.2977 0.4989 0.039 Uiso 1 1 calc R . .
C14 C 0.6687(6) 0.2520(7) 0.252(3) 0.035(5) Uani 1 1 d U . .
C15 C 0.6842(6) 0.2104(7) 0.360(3) 0.035(5) Uani 1 1 d . . .
C16 C 0.6801(5) 0.1688(6) 0.253(3) 0.026(4) Uani 1 1 d . . .
H16 H 0.6675 0.1671 0.1048 0.031 Uiso 1 1 calc R . .
C17 C 0.6941(6) 0.1303(6) 0.359(3) 0.031(5) Uani 1 1 d . . .
C18 C 0.7131(5) 0.1353(6) 0.580(3) 0.029(4) Uani 1 1 d . . .
H18 H 0.7235 0.1089 0.6549 0.035 Uiso 1 1 calc R . .
C19 C 0.7029(5) 0.2096(6) 0.580(4) 0.039(5) Uani 1 1 d . . .
H19 H 0.7052 0.2377 0.6562 0.047 Uiso 1 1 calc R . .
C20 C 0.6926(6) 0.0872(6) 0.248(3) 0.036(5) Uani 1 1 d . . .
C21 C 0.7047(5) 0.0469(6) 0.334(3) 0.034(5) Uani 1 1 d U . .
H21 H 0.7136 0.0457 0.4886 0.041 Uiso 1 1 calc R . .
C22 C 0.7050(6) 0.0073(6) 0.211(4) 0.036(5) Uani 1 1 d . . .
C51 C 0.6629(5) 0.3782(6) 0.318(3) 0.025(5) Uani 1 1 d U . .
C52 C 0.6744(5) 0.3920(6) 0.537(3) 0.035(5) Uani 1 1 d . . .
H52 H 0.6830 0.3727 0.6583 0.042 Uiso 1 1 calc R . .
C53 C 0.6713(6) 0.4397(6) 0.550(4) 0.044(5) Uani 1 1 d U . .
H53 H 0.6769 0.4580 0.6790 0.052 Uiso 1 1 calc R . .
C54 C 0.6582(6) 0.4541(7) 0.333(3) 0.056(6) Uani 1 1 d . . .
H54 H 0.6537 0.4845 0.2884 0.067 Uiso 1 1 calc R . .
C55 C 0.6529(5) 0.4171(6) 0.194(3) 0.033(5) Uani 1 1 d U . .
H55 H 0.6438 0.4178 0.0392 0.040 Uiso 1 1 calc R . .
C56 C 0.5585(5) 0.3693(6) 0.475(4) 0.037(5) Uani 1 1 d . . .
H56 H 0.5586 0.3387 0.4290 0.044 Uiso 1 1 calc R . .
C57 C 0.5692(5) 0.3868(7) 0.694(3) 0.041(6) Uani 1 1 d . . .
H57 H 0.5777 0.3695 0.8226 0.049 Uiso 1 1 calc R . .
C58 C 0.5652(6) 0.4326(6) 0.688(4) 0.041(6) Uani 1 1 d . . .
H58 H 0.5708 0.4523 0.8119 0.050 Uiso 1 1 calc R . .
C59 C 0.5515(5) 0.4459(7) 0.469(3) 0.040(5) Uani 1 1 d . . .
H59 H 0.5459 0.4757 0.4184 0.048 Uiso 1 1 calc R . .
C60 C 0.5477(5) 0.4066(8) 0.343(3) 0.041(5) Uani 1 1 d . . .
H60 H 0.5389 0.4054 0.1881 0.049 Uiso 1 1 calc R . .
C61 C 0.7203(6) -0.0349(6) 0.303(3) 0.038(5) Uani 1 1 d U . .
C62 C 0.7189(6) -0.0772(6) 0.180(3) 0.049(6) Uani 1 1 d . . .
H62 H 0.7107 -0.0815 0.0259 0.058 Uiso 1 1 calc R . .
C63 C 0.7318(6) -0.1099(7) 0.333(4) 0.054(6) Uani 1 1 d U . .
H63 H 0.7351 -0.1409 0.2973 0.065 Uiso 1 1 calc R . .
C64 C 0.7395(6) -0.0914(6) 0.549(4) 0.050(5) Uani 1 1 d . . .
H64 H 0.7478 -0.1075 0.6815 0.060 Uiso 1 1 calc R . .
C65 C 0.7326(5) -0.0450(6) 0.532(3) 0.047(6) Uani 1 1 d . . .
H65 H 0.7356 -0.0238 0.6518 0.056 Uiso 1 1 calc R . .
C66 C 0.6161(5) -0.0452(7) 0.454(4) 0.052(5) Uani 1 1 d U . .
H66 H 0.6109 -0.0153 0.4042 0.062 Uiso 1 1 calc R . .
C67 C 0.6127(6) -0.0833(7) 0.328(4) 0.056(6) Uani 1 1 d . . .
H67 H 0.6038 -0.0841 0.1734 0.067 Uiso 1 1 calc R . .
C68 C 0.6233(6) -0.1194(6) 0.449(4) 0.056(6) Uani 1 1 d . . .
H68 H 0.6235 -0.1494 0.3942 0.068 Uiso 1 1 calc R . .
C69 C 0.6343(6) -0.1064(6) 0.671(3) 0.046(6) Uani 1 1 d U . .
H69 H 0.6435 -0.1250 0.7933 0.055 Uiso 1 1 calc R . .
C70 C 0.6286(6) -0.0587(7) 0.669(4) 0.054(6) Uani 1 1 d U . .
H70 H 0.6327 -0.0394 0.7961 0.065 Uiso 1 1 calc R . .
C1S C 0.025(3) 0.4915(9) 0.663(6) 0.088(4) Uiso 0.286(3) 1 d PD A -1
H1SA H -0.0031 0.4991 0.7430 0.106 Uiso 0.286(3) 1 calc PR A -1
H1SB H 0.0504 0.4935 0.7726 0.106 Uiso 0.286(3) 1 calc PR A -1
C2S C -0.016(2) 0.503(3) 0.592(11) 0.088(4) Uiso 0.214(3) 1 d PD B -2
H2SA H -0.0151 0.5334 0.5282 0.106 Uiso 0.214(3) 1 calc PR B -2
H2SB H -0.0461 0.4971 0.6553 0.106 Uiso 0.214(3) 1 calc PR B -2
Cl1 Cl 0.0340(7) 0.5281(6) 0.432(4) 0.088(4) Uiso 0.286(3) 1 d PD A -1
Cl2 Cl 0.0221(6) 0.4367(6) 0.545(4) 0.088(4) Uiso 0.286(3) 1 d PD A -1
Cl3 Cl 0.0248(9) 0.4969(10) 0.804(5) 0.088(4) Uiso 0.214(3) 1 d PD B -2
Cl4 Cl -0.0035(10) 0.4631(9) 0.381(5) 0.088(4) Uiso 0.214(3) 1 d PD B -2

loop_
_atom_site_aniso_label
_atom_site_aniso_U_11
_atom_site_aniso_U_22
_atom_site_aniso_U_33
_atom_site_aniso_U_23
_atom_site_aniso_U_13
_atom_site_aniso_U_12
Fe1 0.0479(19) 0.084(2) 0.0333(18) 0.012(2) -0.0051(18) -0.0056(16)
Fe2 0.0367(16) 0.0393(17) 0.0236(16) -0.0010(17) -0.0057(17) 0.0017(13)
O1 0.061(10) 0.079(10) 0.033(9) 0.013(8) -0.019(8) -0.013(7)
O2 0.050(9) 0.060(9) 0.019(9) -0.006(7) -0.006(7) -0.001(7)
O3 0.042(8) 0.056(8) 0.013(8) -0.006(6) 0.004(6) -0.013(6)
O4 0.035(8) 0.059(9) 0.045(10) 0.007(8) 0.007(8) -0.018(6)
N1 0.017(9) 0.084(13) 0.040(12) -0.002(10) -0.014(11) 0.003(9)
C1 0.026(10) 0.043(10) 0.033(10) 0.019(9) -0.013(9) -0.003(8)
C2 0.067(15) 0.028(11) 0.031(11) -0.006(10) 0.018(12) 0.002(10)
C3 0.029(10) 0.043(10) 0.039(11) 0.007(9) -0.009(9) -0.009(8)
C4 0.035(10) 0.030(9) 0.020(9) 0.012(8) 0.005(9) -0.013(8)
C5 0.083(17) 0.009(10) 0.026(11) 0.009(9) -0.012(14) -0.010(11)
C6 0.031(14) 0.032(12) 0.013(13) 0.011(10) 0.011(11) 0.007(10)
C7 0.041(14) 0.041(12) 0.032(15) 0.028(12) 0.017(12) 0.019(10)
C8 0.035(14) 0.032(11) 0.060(17) 0.019(12) -0.026(13) 0.001(9)
C9 0.037(10) 0.045(10) 0.019(10) 0.004(8) -0.009(9) -0.012(8)
C10 0.019(11) 0.048(12) 0.020(10) 0.010(10) -0.007(10) 0.002(9)
C11 0.055(11) 0.027(9) 0.021(10) 0.002(8) 0.009(10) 0.004(8)
C31 0.040(10) 0.047(10) 0.022(10) 0.013(8) -0.003(9) -0.008(8)
C32 0.015(11) 0.064(13) 0.038(15) 0.005(11) 0.008(10) -0.008(8)
C33 0.081(19) 0.070(15) 0.045(16) 0.002(14) 0.014(16) -0.026(12)
C34 0.044(10) 0.064(11) 0.028(10) 0.013(9) -0.013(10) -0.013(8)
C35 0.064(15) 0.068(15) 0.032(13) -0.002(12) 0.022(13) -0.007(12)
C36 0.082(17) 0.059(14) 0.028(13) -0.006(14) 0.014(16) 0.000(12)
C37 0.09(2) 0.022(12) 0.08(2) 0.020(13) 0.011(16) -0.003(12)
C38 0.049(11) 0.080(11) 0.042(11) 0.008(9) 0.001(9) 0.013(9)
C39 0.040(9) 0.079(10) 0.038(10) -0.005(10) 0.003(10) -0.005(8)
C40 0.067(11) 0.087(12) 0.055(11) 0.000(10) 0.012(11) 0.005(10)
C41 0.030(12) 0.022(10) 0.016(12) 0.003(9) -0.003(11) -0.007(9)
C42 0.024(11) 0.050(12) 0.027(13) 0.008(10) -0.003(11) 0.002(9)
C43 0.027(9) 0.042(9) 0.025(9) 0.002(8) -0.014(9) 0.015(8)
C44 0.051(10) 0.045(9) 0.032(10) -0.008(8) 0.008(8) 0.023(8)
C45 0.047(10) 0.032(9) 0.020(10) -0.004(7) -0.013(8) -0.004(7)
C46 0.044(13) 0.044(12) 0.065(17) 0.008(15) -0.008(16) -0.008(10)
C47 0.066(15) 0.019(11) 0.022(11) -0.005(10) 0.012(14) 0.012(10)
C48 0.034(12) 0.032(11) 0.049(14) -0.013(13) -0.008(15) -0.005(8)
C49 0.054(16) 0.038(12) 0.021(14) -0.002(10) -0.011(11) 0.003(11)
C50 0.035(14) 0.067(15) 0.010(13) -0.003(10) -0.002(10) -0.012(11)
Fe3 0.0367(16) 0.0389(16) 0.0271(16) 0.0040(17) 0.0031(17) 0.0061(13)
Fe4 0.0540(19) 0.0494(18) 0.0336(17) -0.0011(19) 0.0034(19) -0.0093(14)
O5 0.059(9) 0.062(9) 0.031(10) 0.000(7) -0.004(7) 0.025(6)
O6 0.058(9) 0.049(9) 0.014(8) -0.002(8) 0.004(7) -0.004(7)
O7 0.094(10) 0.039(9) 0.018(9) -0.009(7) -0.006(8) -0.003(7)
O8 0.095(10) 0.053(9) 0.024(9) -0.007(7) -0.005(8) -0.014(7)
N2 0.052(10) 0.026(10) 0.044(11) -0.001(11) 0.011(9) 0.006(9)
C12 0.027(11) 0.033(14) 0.009(12) 0.013(11) 0.001(10) 0.009(9)
C13 0.033(11) 0.044(13) 0.020(11) -0.003(11) 0.006(9) 0.002(10)
C14 0.033(9) 0.047(11) 0.026(10) -0.004(10) 0.007(8) 0.009(8)
C15 0.027(12) 0.052(17) 0.025(14) -0.012(12) 0.001(10) -0.001(10)
C16 0.028(11) 0.035(13) 0.016(10) 0.005(12) 0.000(9) 0.003(10)
C17 0.034(12) 0.026(14) 0.033(14) 0.017(12) 0.012(11) -0.006(10)
C18 0.036(11) 0.028(13) 0.022(13) 0.007(12) -0.005(11) -0.003(8)
C19 0.033(12) 0.033(14) 0.051(17) -0.002(14) 0.011(13) 0.020(9)
C20 0.050(13) 0.032(15) 0.028(15) 0.002(12) -0.005(11) -0.021(10)
C21 0.051(9) 0.023(9) 0.028(9) 0.003(9) 0.002(8) -0.006(8)
C22 0.051(13) 0.023(14) 0.033(14) -0.004(12) -0.004(11) -0.005(10)
C51 0.027(9) 0.022(9) 0.026(10) 0.009(9) -0.012(8) 0.004(7)
C52 0.022(10) 0.055(14) 0.027(13) 0.001(11) -0.001(10) 0.019(8)
C53 0.054(10) 0.045(10) 0.032(10) 0.009(9) -0.008(9) -0.008(8)
C54 0.040(13) 0.079(17) 0.048(15) -0.007(15) -0.020(12) 0.000(12)
C55 0.021(8) 0.042(9) 0.036(9) -0.002(9) -0.001(8) 0.011(8)
C56 0.043(12) 0.022(11) 0.046(14) -0.007(13) 0.002(12) 0.001(8)
C57 0.022(11) 0.082(19) 0.018(13) 0.010(13) 0.010(10) 0.012(11)
C58 0.046(13) 0.018(12) 0.061(18) 0.006(11) 0.036(12) 0.008(10)
C59 0.037(12) 0.057(15) 0.026(12) 0.022(14) -0.002(11) 0.021(10)
C60 0.033(12) 0.062(14) 0.028(12) 0.009(15) -0.004(10) -0.005(11)
C61 0.051(10) 0.034(10) 0.030(10) -0.009(9) 0.000(9) -0.011(8)
C62 0.084(15) 0.035(12) 0.028(12) 0.009(11) 0.000(11) 0.002(11)
C63 0.066(11) 0.051(11) 0.045(11) -0.008(10) 0.007(9) 0.008(9)
C64 0.074(14) 0.038(14) 0.038(14) 0.010(12) -0.010(12) 0.002(10)
C65 0.050(12) 0.045(15) 0.045(16) -0.009(11) -0.014(11) 0.011(9)
C66 0.055(10) 0.052(10) 0.048(10) -0.017(10) -0.004(10) -0.010(8)
C67 0.057(14) 0.032(12) 0.078(17) 0.029(15) -0.004(12) -0.017(11)
C68 0.086(16) 0.037(13) 0.047(14) 0.003(14) -0.001(15) -0.044(11)
C69 0.046(10) 0.047(10) 0.045(11) 0.005(9) -0.005(9) -0.027(8)
C70 0.066(11) 0.054(11) 0.043(11) -0.020(9) 0.010(9) 0.004(9)

loop_
_atom_type_symbol
_atom_type_description
_atom_type_scat_dispersion_real
_atom_type_scat_dispersion_imag
_atom_type_scat_source
C C 0.0181 0.0091 'International Tables Vol C Tables 4.2.6.8 and 6.1.1.4'
H H 0.0000 0.0000 'International Tables Vol C Tables 4.2.6.8 and 6.1.1.4'
Cl Cl 0.3639 0.7018 'International Tables Vol C Tables 4.2.6.8 and 6.1.1.4'
Fe Fe -1.1336 3.1974 'International Tables Vol C Tables 4.2.6.8 and 6.1.1.4'
N N 0.0311 0.0180 'International Tables Vol C Tables 4.2.6.8 and 6.1.1.4'
O O 0.0492 0.0322 'International Tables Vol C Tables 4.2.6.8 and 6.1.1.4'

loop_
_geom_angle_atom_site_label_1
_geom_angle_atom_site_label_2
_geom_angle_atom_site_label_3
_geom_angle
C31 Fe1 C32 41.8(7)
C31 Fe1 C33 68.6(8)
C31 Fe1 C34 68.3(7)
C31 Fe1 C36 109.9(8)
C31 Fe1 C38 162.7(8)
C31 Fe1 C39 155.4(9)
C31 Fe1 C40 121.9(8)
C32 Fe1 C36 122.0(8)
C32 Fe1 C38 124.6(8)
C32 Fe1 C39 161.8(8)
C32 Fe1 C40 155.8(8)
C33 Fe1 C32 40.9(7)
C33 Fe1 C36 156.5(9)
C33 Fe1 C38 108.0(9)
C33 Fe1 C39 125.4(8)
C33 Fe1 C40 163.0(9)
C34 Fe1 C32 67.7(7)
C34 Fe1 C33 38.6(7)
C34 Fe1 C36 164.4(9)
C34 Fe1 C38 120.3(8)
C34 Fe1 C39 108.9(8)
C34 Fe1 C40 129.0(9)
C35 Fe1 C31 41.0(7)
C35 Fe1 C32 69.1(7)
C35 Fe1 C33 67.2(9)
C35 Fe1 C34 40.4(7)
C35 Fe1 C36 128.1(9)
C35 Fe1 C37 162.9(9)
C35 Fe1 C38 154.9(8)
C35 Fe1 C39 120.8(8)
C35 Fe1 C40 111.0(9)
C36 Fe1 C40 37.7(7)
C37 Fe1 C31 125.2(8)
C37 Fe1 C32 107.2(9)
C37 Fe1 C33 121.7(10)
C37 Fe1 C34 155.1(10)
C37 Fe1 C36 38.7(7)
C37 Fe1 C38 40.9(8)
C37 Fe1 C39 67.9(8)
C37 Fe1 C40 65.2(8)
C38 Fe1 C36 66.1(9)
C38 Fe1 C39 40.3(7)
C38 Fe1 C40 66.0(8)
C39 Fe1 C36 65.9(7)
C39 Fe1 C40 39.7(7)
C41 Fe2 C43 68.1(7)
C41 Fe2 C44 67.7(7)
C41 Fe2 C47 120.2(7)
C41 Fe2 C49 161.2(7)
C41 Fe2 C50 123.7(7)
C42 Fe2 C41 41.4(6)
C42 Fe2 C43 40.2(6)
C42 Fe2 C44 67.2(7)
C42 Fe2 C45 68.9(6)
C42 Fe2 C46 125.6(8)
C42 Fe2 C47 107.6(7)
C42 Fe2 C48 121.0(8)
C42 Fe2 C49 156.1(8)
C42 Fe2 C50 162.1(7)
C43 Fe2 C44 39.2(6)
C43 Fe2 C47 126.4(8)
C43 Fe2 C50 155.4(8)
C45 Fe2 C41 40.9(6)
C45 Fe2 C43 67.8(6)
C45 Fe2 C44 40.4(6)
C45 Fe2 C47 155.1(8)
C45 Fe2 C49 124.5(7)
C45 Fe2 C50 106.0(7)
C46 Fe2 C41 107.2(7)
C46 Fe2 C43 163.0(9)
C46 Fe2 C44 155.9(8)
C46 Fe2 C45 120.2(7)
C46 Fe2 C47 40.5(7)
C46 Fe2 C49 67.8(7)
C46 Fe2 C50 40.9(7)
C47 Fe2 C44 162.8(8)
C48 Fe2 C41 156.1(8)
C48 Fe2 C43 109.2(7)
C48 Fe2 C44 126.3(7)
C48 Fe2 C45 162.2(8)
C48 Fe2 C46 67.9(6)
C48 Fe2 C47 40.9(6)
C48 Fe2 C49 40.8(7)
C48 Fe2 C50 69.0(7)
C49 Fe2 C43 121.8(8)
C49 Fe2 C44 108.9(7)
C49 Fe2 C47 68.7(7)
C49 Fe2 C50 40.7(6)
C50 Fe2 C44 120.8(7)
C50 Fe2 C47 69.3(7)
C1 O1 H1A 88(7)
C3 O2 H1A 84(8)
C9 O3 H2A 92(7)
C11 O4 H2A 94(7)
C8 N1 C7 116.5(16)
O1 C1 C2 119.8(18)
O1 C1 C31 118.4(19)
C2 C1 C31 121.4(19)
C1 C2 H2 121.2
C3 C2 C1 117.6(17)
C3 C2 H2 121.2
O2 C3 C2 123.7(18)
O2 C3 C4 114.2(18)
C2 C3 C4 122.1(18)
C5 C4 C3 120.9(19)
C5 C4 C8 116.6(17)
C8 C4 C3 122.4(19)
C4 C5 H5 120.3
C6 C5 C4 119.5(17)
C6 C5 H5 120.3
C5 C6 C7 118.9(18)
C5 C6 C9 118.9(18)
C7 C6 C9 122.2(19)
N1 C7 C6 123.6(17)
N1 C7 H7 118.2
C6 C7 H7 118.2
N1 C8 C4 124.8(17)
N1 C8 H8 117.6
C4 C8 H8 117.6
O3 C9 C6 114.7(18)
O3 C9 C10 121.4(17)
C10 C9 C6 123.9(18)
C9 C10 H10 120.2
C9 C10 C11 119.5(17)
C11 C10 H10 120.2
O4 C11 C10 118.0(18)
O4 C11 C41 119.7(19)
C10 C11 C41 122.2(17)
C1 C31 Fe1 125.1(13)
C32 C31 Fe1 69.6(10)
C32 C31 C1 127.5(19)
C35 C31 Fe1 68.5(11)
C35 C31 C1 126.1(18)
C35 C31 C32 106.4(16)
Fe1 C32 H32 126.3
C31 C32 Fe1 68.6(11)
C31 C32 H32 127.2
C33 C32 Fe1 69.5(10)
C33 C32 C31 105.7(17)
C33 C32 H32 127.2
Fe1 C33 H33 126.5
C32 C33 Fe1 69.6(10)
C32 C33 H33 125.0
C34 C33 Fe1 70.5(13)
C34 C33 C32 110(2)
C34 C33 H33 125.0
Fe1 C34 H34 126.8
C33 C34 Fe1 70.9(12)
C33 C34 H34 125.4
C33 C34 C35 109.1(19)
C35 C34 Fe1 68.4(11)
C35 C34 H34 125.4
Fe1 C35 H35 124.3
C31 C35 Fe1 70.6(11)
C31 C35 H35 125.6
C34 C35 Fe1 71.1(11)
C34 C35 C31 108.9(17)
C34 C35 H35 125.6
Fe1 C36 H36 126.3
C37 C36 Fe1 68.8(12)
C37 C36 H36 125.0
C40 C36 Fe1 71.5(13)
C40 C36 H36 125.0
C40 C36 C37 110(2)
Fe1 C37 H37 122.4
C36 C37 Fe1 72.5(13)
C36 C37 H37 126.2
C36 C37 C38 108(2)
C38 C37 Fe1 70.6(11)
C38 C37 H37 126.2
Fe1 C38 H38 126.1
C37 C38 Fe1 68.4(11)
C37 C38 H38 126.6
C39 C38 Fe1 70.5(11)
C39 C38 C37 106.8(19)
C39 C38 H38 126.6
Fe1 C39 H39 124.6
C38 C39 Fe1 69.2(11)
C38 C39 H39 127.2
C40 C39 Fe1 70.5(11)
C40 C39 C38 105.5(17)
C40 C39 H39 127.2
Fe1 C40 H40 126.0
C36 C40 Fe1 70.8(13)
C36 C40 C39 110(2)
C36 C40 H40 125.0
C39 C40 Fe1 69.8(12)
C39 C40 H40 125.0
C11 C41 Fe2 119.9(11)
C42 C41 Fe2 68.7(9)
C42 C41 C11 123.8(16)
C45 C41 Fe2 69.5(10)
C45 C41 C11 128.6(17)
C45 C41 C42 107.0(15)
Fe2 C42 H42 124.7
C41 C42 Fe2 69.9(9)
C41 C42 H42 126.2
C43 C42 Fe2 70.8(9)
C43 C42 C41 107.7(15)
C43 C42 H42 126.2
Fe2 C43 H43 124.6
C42 C43 Fe2 69.0(9)
C42 C43 H43 125.0
C44 C43 Fe2 72.9(10)
C44 C43 C42 110.0(15)
C44 C43 H43 125.0
Fe2 C44 H44 130.2
C43 C44 Fe2 67.9(10)
C43 C44 H44 126.4
C43 C44 C45 107.1(15)
C45 C44 Fe2 67.1(8)
C45 C44 H44 126.4
Fe2 C45 H45 123.5
C41 C45 Fe2 69.6(10)
C41 C45 C44 108.0(15)
C41 C45 H45 126.0
C44 C45 Fe2 72.6(9)
C44 C45 H45 126.0
Fe2 C46 H46 126.1
C47 C46 Fe2 70.7(10)
C47 C46 H46 124.7
C47 C46 C50 110.5(16)
C50 C46 Fe2 70.1(10)
C50 C46 H46 124.7
Fe2 C47 H47 127.2
C46 C47 Fe2 68.8(10)
C46 C47 H47 127.0
C46 C47 C48 106.0(16)
C48 C47 Fe2 68.5(9)
C48 C47 H47 127.0
Fe2 C48 H48 125.3
C47 C48 Fe2 70.6(9)
C47 C48 H48 125.7
C49 C48 Fe2 70.0(9)
C49 C48 C47 108.7(16)
C49 C48 H48 125.7
Fe2 C49 H49 126.8
C48 C49 Fe2 69.3(10)
C48 C49 H49 125.6
C48 C49 C50 108.9(16)
C50 C49 Fe2 70.0(10)
C50 C49 H49 125.6
Fe2 C50 H50 126.2
C46 C50 Fe2 69.0(10)
C46 C50 H50 127.0
C49 C50 Fe2 69.3(10)
C49 C50 C46 105.9(15)
C49 C50 H50 127.0
C51 Fe3 C52 40.3(6)
C51 Fe3 C53 68.8(7)
C51 Fe3 C56 106.7(7)
C51 Fe3 C57 123.7(8)
C51 Fe3 C59 158.0(8)
C52 Fe3 C53 40.8(6)
C54 Fe3 C51 68.4(7)
C54 Fe3 C52 67.9(7)
C54 Fe3 C53 40.6(7)
C54 Fe3 C56 161.8(9)
C54 Fe3 C57 156.1(9)
C54 Fe3 C58 122.4(8)
C54 Fe3 C59 108.9(8)
C54 Fe3 C60 126.2(8)
C55 Fe3 C51 40.8(6)
C55 Fe3 C52 67.9(7)
C55 Fe3 C53 68.6(7)
C55 Fe3 C54 40.5(6)
C55 Fe3 C56 124.5(8)
C55 Fe3 C57 161.3(8)
C55 Fe3 C58 158.2(7)
C55 Fe3 C59 122.9(7)
C55 Fe3 C60 109.6(7)
C56 Fe3 C52 120.6(7)
C56 Fe3 C53 155.8(8)
C56 Fe3 C59 68.6(7)
C57 Fe3 C52 107.0(7)
C57 Fe3 C53 120.1(8)
C57 Fe3 C56 41.2(7)
C57 Fe3 C59 67.8(7)
C58 Fe3 C51 159.4(8)
C58 Fe3 C52 123.6(8)
C58 Fe3 C53 107.0(8)
C58 Fe3 C56 68.3(7)
C58 Fe3 C57 39.6(6)
C58 Fe3 C59 40.7(7)
C59 Fe3 C52 160.7(8)
C59 Fe3 C53 124.3(8)
C60 Fe3 C51 122.5(8)
C60 Fe3 C52 156.8(8)
C60 Fe3 C53 161.7(8)
C60 Fe3 C56 40.4(6)
C60 Fe3 C57 67.6(7)
C60 Fe3 C58 67.5(8)
C60 Fe3 C59 40.3(7)
C61 Fe4 C62 41.9(6)
C61 Fe4 C63 67.8(8)
C61 Fe4 C64 69.0(7)
C62 Fe4 C63 39.6(6)
C64 Fe4 C62 68.8(8)
C64 Fe4 C63 40.3(7)
C65 Fe4 C61 41.7(7)
C65 Fe4 C62 70.1(7)
C65 Fe4 C63 67.9(7)
C65 Fe4 C64 40.7(6)
C65 Fe4 C66 120.9(8)
C65 Fe4 C67 156.2(8)
C65 Fe4 C68 163.0(9)
C66 Fe4 C61 106.9(8)
C66 Fe4 C62 124.6(8)
C66 Fe4 C63 161.4(9)
C66 Fe4 C64 156.5(8)
C66 Fe4 C67 39.4(6)
C67 Fe4 C61 121.2(8)
C67 Fe4 C62 108.3(8)
C67 Fe4 C63 126.8(9)
C67 Fe4 C64 162.4(8)
C68 Fe4 C61 154.5(9)
C68 Fe4 C62 119.5(8)
C68 Fe4 C63 109.7(8)
C68 Fe4 C64 126.6(8)
C68 Fe4 C66 66.9(7)
C68 Fe4 C67 38.5(7)
C69 Fe4 C61 162.8(8)
C69 Fe4 C62 153.9(7)
C69 Fe4 C63 120.9(8)
C69 Fe4 C64 107.2(8)
C69 Fe4 C65 124.7(8)
C69 Fe4 C66 69.5(8)
C69 Fe4 C67 67.3(8)
C69 Fe4 C68 40.9(7)
C70 Fe4 C61 124.6(8)
C70 Fe4 C62 162.0(8)
C70 Fe4 C63 157.3(9)
C70 Fe4 C64 121.7(8)
C70 Fe4 C65 107.6(8)
C70 Fe4 C66 40.3(7)
C70 Fe4 C67 66.2(8)
C70 Fe4 C68 67.7(8)
C70 Fe4 C69 41.9(7)
C14 O6 H3A 105(9)
C20 O7 H4A 103(10)
C19 N2 C18 115.8(16)
O5 C12 C13 120.1(16)
O5 C12 C51 117.6(16)
C13 C12 C51 122.3(17)
C12 C13 H13 120.1
C14 C13 C12 119.9(16)
C14 C13 H13 120.1
O6 C14 C13 121.0(17)
O6 C14 C15 114.7(19)
C13 C14 C15 124.2(18)
C16 C15 C14 121.8(18)
C16 C15 C19 115.9(17)
C19 C15 C14 122.3(19)
C15 C16 H16 119.7
C17 C16 C15 120.5(17)
C17 C16 H16 119.7
C16 C17 C18 116.8(17)
C16 C17 C20 121.8(19)
C18 C17 C20 121.3(18)
N2 C18 C17 124.2(16)
N2 C18 H18 117.9
C17 C18 H18 117.9
N2 C19 C15 126.6(19)
N2 C19 H19 116.7
C15 C19 H19 116.7
O7 C20 C17 113.6(17)
C21 C20 O7 118.8(17)
C21 C20 C17 127.6(18)
C20 C21 H21 117.9
C20 C21 C22 124.1(17)
C22 C21 H21 117.9
O8 C22 C21 118.2(18)
O8 C22 C61 118.4(17)
C21 C22 C61 123.3(17)
C12 C51 Fe3 123.7(11)
C52 C51 Fe3 70.5(10)
C52 C51 C12 129.3(17)
C52 C51 C55 107.0(16)
C55 C51 Fe3 68.3(9)
C55 C51 C12 123.6(17)
Fe3 C52 H52 127.2
C51 C52 Fe3 69.2(10)
C51 C52 H52 125.5
C51 C52 C53 109.0(16)
C53 C52 Fe3 69.6(9)
C53 C52 H52 125.5
Fe3 C53 H53 126.6
C52 C53 Fe3 69.6(9)
C52 C53 H53 127.0
C54 C53 Fe3 68.3(12)
C54 C53 C52 106.0(18)
C54 C53 H53 127.0
Fe3 C54 H54 126.0
C53 C54 Fe3 71.0(12)
C53 C54 H54 125.4
C55 C54 Fe3 69.1(11)
C55 C54 C53 109.1(19)
C55 C54 H54 125.4
Fe3 C55 H55 124.8
C51 C55 Fe3 70.9(10)
C51 C55 H55 125.5
C54 C55 Fe3 70.4(11)
C54 C55 C51 109.0(17)
C54 C55 H55 125.5
Fe3 C56 H56 126.1
C57 C56 Fe3 69.2(10)
C57 C56 H56 127.3
C60 C56 Fe3 68.9(10)
C60 C56 H56 127.3
C60 C56 C57 105.4(16)
Fe3 C57 H57 126.4
C56 C57 Fe3 69.5(10)
C56 C57 H57 125.6
C58 C57 Fe3 70.0(11)
C58 C57 C56 108.8(18)
C58 C57 H57 125.6
Fe3 C58 H58 125.6
C57 C58 Fe3 70.4(10)
C57 C58 H58 125.5
C57 C58 C59 109.1(18)
C59 C58 Fe3 70.1(10)
C59 C58 H58 125.5
Fe3 C59 H59 126.4
C58 C59 Fe3 69.2(9)
C58 C59 H59 126.9
C60 C59 Fe3 68.9(10)
C60 C59 C58 106.1(16)
C60 C59 H59 126.9
Fe3 C60 H60 125.5
C56 C60 Fe3 70.7(10)
C56 C60 H60 124.7
C59 C60 Fe3 70.8(10)
C59 C60 C56 110.7(17)
C59 C60 H60 124.7
C22 C61 Fe4 119.7(13)
C22 C61 C62 124.1(17)
C62 C61 Fe4 69.6(10)
C65 C61 Fe4 68.6(11)
C65 C61 C22 128.1(18)
C65 C61 C62 107.1(17)
Fe4 C62 H62 125.6
C61 C62 Fe4 68.5(10)
C61 C62 H62 126.9
C63 C62 Fe4 70.6(11)
C63 C62 C61 106.2(16)
C63 C62 H62 126.9
Fe4 C63 H63 128.2
C62 C63 Fe4 69.8(11)
C62 C63 H63 124.5
C62 C63 C64 111.0(17)
C64 C63 Fe4 69.2(12)
C64 C63 H63 124.5
Fe4 C64 H64 126.1
C63 C64 Fe4 70.5(12)
C63 C64 H64 126.3
C65 C64 Fe4 68.7(10)
C65 C64 C63 107.4(17)
C65 C64 H64 126.3
Fe4 C65 H65 125.3
C61 C65 Fe4 69.7(11)
C61 C65 H65 125.9
C64 C65 Fe4 70.6(10)
C64 C65 C61 108.1(17)
C64 C65 H65 125.9
Fe4 C66 H66 125.4
C67 C66 Fe4 70.3(11)
C67 C66 H66 126.9
C67 C66 C70 106.2(19)
C70 C66 Fe4 68.9(11)
C70 C66 H66 126.9
Fe4 C67 H67 126.8
C66 C67 Fe4 70.3(11)
C66 C67 H67 124.4
C68 C67 Fe4 70.2(11)
C68 C67 C66 111(2)
C68 C67 H67 124.4
Fe4 C68 H68 125.7
C67 C68 Fe4 71.3(10)
C67 C68 H68 125.2
C67 C68 C69 109.5(19)
C69 C68 Fe4 69.4(10)
C69 C68 H68 125.2
Fe4 C69 H69 125.1
C68 C69 Fe4 69.8(10)
C68 C69 H69 128.0
C68 C69 C70 104.0(17)
C70 C69 Fe4 68.8(10)
C70 C69 H69 128.0
Fe4 C70 H70 126.1
C66 C70 Fe4 70.8(11)
C66 C70 C69 109.0(17)
C66 C70 H70 125.5
C69 C70 Fe4 69.2(10)
C69 C70 H70 125.5
H1SA C1S H1SB 108.7
Cl1 C1S H1SA 110.6
Cl1 C1S H1SB 110.6
Cl1 C1S Cl2 105.9(18)
Cl2 C1S H1SA 110.6
Cl2 C1S H1SB 110.6
H2SA C2S H2SB 108.5
Cl3 C2S H2SA 110.3
Cl3 C2S H2SB 110.3
Cl3 C2S Cl4 107(2)
Cl4 C2S H2SA 110.3
Cl4 C2S H2SB 110.3

loop_
_geom_bond_atom_site_label_1
_geom_bond_atom_site_label_2
_geom_bond_distance
Fe1 C31 2.011(18)
Fe1 C32 2.024(17)
Fe1 C33 2.024(19)
Fe1 C34 2.018(18)
Fe1 C35 1.984(19)
Fe1 C36 2.052(19)
Fe1 C37 2.01(2)
Fe1 C38 2.034(19)
Fe1 C39 2.051(17)
Fe1 C40 2.06(2)
Fe2 C41 2.018(15)
Fe2 C42 2.001(16)
Fe2 C43 2.024(15)
Fe2 C44 2.089(15)
Fe2 C45 2.017(15)
Fe2 C46 2.013(17)
Fe2 C47 2.038(15)
Fe2 C48 2.010(15)
Fe2 C49 2.019(17)
Fe2 C50 2.027(17)
O1 H1A 1.38(16)
O1 C1 1.26(2)
O2 H1A 1.09(16)
O2 C3 1.29(2)
O3 H2A 1.27(17)
O3 C9 1.29(2)
O4 H2A 1.14(17)
O4 C11 1.28(2)
N1 C7 1.35(2)
N1 C8 1.31(2)
C1 C2 1.43(2)
C1 C31 1.46(2)
C2 H2 0.9500
C2 C3 1.37(2)
C3 C4 1.49(2)
C4 C5 1.39(2)
C4 C8 1.43(2)
C5 H5 0.9500
C5 C6 1.37(2)
C6 C7 1.39(2)
C6 C9 1.50(2)
C7 H7 0.9500
C8 H8 0.9500
C9 C10 1.38(2)
C10 H10 0.9500
C10 C11 1.43(2)
C11 C41 1.44(2)
C31 C32 1.44(2)
C31 C35 1.40(2)
C32 H32 0.9500
C32 C33 1.41(2)
C33 H33 0.9500
C33 C34 1.34(2)
C34 H34 0.9500
C34 C35 1.38(2)
C35 H35 0.9500
C36 H36 0.9500
C36 C37 1.35(3)
C36 C40 1.33(3)
C37 H37 0.9500
C37 C38 1.41(3)
C38 H38 0.9500
C38 C39 1.41(3)
C39 H39 0.9500
C39 C40 1.40(2)
C40 H40 0.9500
C41 C42 1.42(2)
C41 C45 1.41(2)
C42 H42 0.9500
C42 C43 1.38(2)
C43 H43 0.9500
C43 C44 1.38(2)
C44 H44 0.9500
C44 C45 1.42(2)
C45 H45 0.9500
C46 H46 0.9500
C46 C47 1.40(2)
C46 C50 1.41(3)
C47 H47 0.9500
C47 C48 1.41(2)
C48 H48 0.9500
C48 C49 1.40(2)
C49 H49 0.9500
C49 C50 1.41(2)
C50 H50 0.9500
Fe3 C51 2.023(17)
Fe3 C52 2.040(15)
Fe3 C53 2.041(18)
Fe3 C54 2.01(2)
Fe3 C55 1.989(17)
Fe3 C56 2.029(16)
Fe3 C57 2.025(17)
Fe3 C58 2.020(17)
Fe3 C59 2.031(15)
Fe3 C60 2.007(16)
Fe4 C61 2.018(19)
Fe4 C62 2.033(19)
Fe4 C63 2.044(19)
Fe4 C64 2.027(18)
Fe4 C65 2.003(17)
Fe4 C66 2.016(17)
Fe4 C67 2.017(18)
Fe4 C68 2.003(16)
Fe4 C69 1.998(17)
Fe4 C70 1.993(18)
O5 C12 1.288(19)
O6 H3A 0.91(13)
O6 C14 1.30(2)
O7 H4A 0.930(11)
O7 C20 1.36(2)
O8 C22 1.30(2)
N2 C18 1.340(19)
N2 C19 1.30(2)
C12 C13 1.41(2)
C12 C51 1.45(2)
C13 H13 0.9500
C13 C14 1.40(2)
C14 C15 1.47(2)
C15 C16 1.39(2)
C15 C19 1.41(2)
C16 H16 0.9500
C16 C17 1.37(2)
C17 C18 1.43(2)
C17 C20 1.44(2)
C18 H18 0.9500
C19 H19 0.9500
C20 C21 1.35(2)
C21 H21 0.9500
C21 C22 1.38(2)
C22 C61 1.44(2)
C51 C52 1.40(2)
C51 C55 1.40(2)
C52 H52 0.9500
C52 C53 1.42(2)
C53 H53 0.9500
C53 C54 1.41(2)
C54 H54 0.9500
C54 C55 1.38(2)
C55 H55 0.9500
C56 H56 0.9500
C56 C57 1.43(2)
C56 C60 1.39(2)
C57 H57 0.9500
C57 C58 1.37(2)
C58 H58 0.9500
C58 C59 1.41(2)
C59 H59 0.9500
C59 C60 1.39(2)
C60 H60 0.9500
C61 C62 1.45(2)
C61 C65 1.43(2)
C62 H62 0.9500
C62 C63 1.38(2)
C63 H63 0.9500
C63 C64 1.40(2)
C64 H64 0.9500
C64 C65 1.40(2)
C65 H65 0.9500
C66 H66 0.9500
C66 C67 1.36(2)
C66 C70 1.38(3)
C67 H67 0.9500
C67 C68 1.33(2)
C68 H68 0.9500
C68 C69 1.40(2)
C69 H69 0.9500
C69 C70 1.43(2)
C70 H70 0.9500
C1S H1SA 0.9900
C1S H1SB 0.9900
C1S Cl1 1.76(2)
C1S Cl2 1.77(2)
C2S H2SA 0.9900
C2S H2SB 0.9900
C2S Cl3 1.74(2)
C2S Cl4 1.75(2)

loop_
_geom_torsion_atom_site_label_1
_geom_torsion_atom_site_label_2
_geom_torsion_atom_site_label_3
_geom_torsion_atom_site_label_4
_geom_torsion
Fe1 C31 C32 C33 -60.0(12)
Fe1 C31 C35 C34 61.1(14)
Fe1 C32 C33 C34 -59.0(15)
Fe1 C33 C34 C35 -57.9(14)
Fe1 C34 C35 C31 -60.8(14)
Fe1 C36 C37 C38 62.3(13)
Fe1 C36 C40 C39 -59.0(15)
Fe1 C37 C38 C39 60.3(14)
Fe1 C38 C39 C40 61.6(14)
Fe1 C39 C40 C36 59.6(16)
Fe2 C41 C42 C43 -61.1(11)
Fe2 C41 C45 C44 62.8(11)
Fe2 C42 C43 C44 -61.7(12)
Fe2 C43 C44 C45 -55.6(10)
Fe2 C44 C45 C41 -60.9(11)
Fe2 C46 C47 C48 58.7(11)
Fe2 C46 C50 C49 -59.9(12)
Fe2 C47 C48 C49 59.8(12)
Fe2 C48 C49 C50 58.9(12)
Fe2 C49 C50 C46 59.6(13)
O1 C1 C2 C3 3(3)
O1 C1 C31 Fe1 85(2)
O1 C1 C31 C32 174.9(18)
O1 C1 C31 C35 -3(3)
O2 C3 C4 C5 -10(2)
O2 C3 C4 C8 172.5(15)
O3 C9 C10 C11 0(3)
O4 C11 C41 Fe2 -87.5(19)
O4 C11 C41 C42 -4(3)
O4 C11 C41 C45 -174.2(16)
C1 C2 C3 O2 -2(3)
C1 C2 C3 C4 177.2(15)
C1 C31 C32 Fe1 -119.3(19)
C1 C31 C32 C33 -179.3(16)
C1 C31 C35 Fe1 118.6(18)
C1 C31 C35 C34 179.7(17)
C2 C1 C31 Fe1 -89(2)
C2 C1 C31 C32 1(3)
C2 C1 C31 C35 -176.2(17)
C2 C3 C4 C5 170.9(16)
C2 C3 C4 C8 -6(3)
C3 C4 C5 C6 179.5(15)
C3 C4 C8 N1 179.6(16)
C4 C5 C6 C7 2(2)
C4 C5 C6 C9 -179.0(15)
C5 C4 C8 N1 2(2)
C5 C6 C7 N1 1(2)
C5 C6 C9 O3 5(2)
C5 C6 C9 C10 -175.9(16)
C6 C9 C10 C11 -178.6(15)
C7 N1 C8 C4 0(2)
C7 C6 C9 O3 -175.3(15)
C7 C6 C9 C10 3(3)
C8 N1 C7 C6 -2(2)
C8 C4 C5 C6 -3(2)
C9 C6 C7 N1 -178.3(15)
C9 C10 C11 O4 3(2)
C9 C10 C11 C41 -179.7(15)
C10 C11 C41 Fe2 95.2(18)
C10 C11 C41 C42 178.4(14)
C10 C11 C41 C45 8(3)
C11 C41 C42 Fe2 -112.5(15)
C11 C41 C42 C43 -173.6(15)
C11 C41 C45 Fe2 112.6(17)
C11 C41 C45 C44 175.4(15)
C31 Fe1 C32 C33 117.1(16)
C31 Fe1 C33 C32 -39.6(11)
C31 Fe1 C33 C34 81.6(13)
C31 Fe1 C34 C33 -82.5(14)
C31 Fe1 C34 C35 38.2(11)
C31 Fe1 C35 C34 -118.9(17)
C31 Fe1 C36 C37 122.0(15)
C31 Fe1 C36 C40 -116.9(14)
C31 Fe1 C37 C36 -77.5(17)
C31 Fe1 C37 C38 165.9(12)
C31 Fe1 C38 C37 -42(3)
C31 Fe1 C38 C39 -160(2)
C31 Fe1 C39 C38 166.0(16)
C31 Fe1 C39 C40 50(2)
C31 Fe1 C40 C36 81.2(16)
C31 Fe1 C40 C39 -157.9(12)
C31 C1 C2 C3 175.8(16)
C31 C32 C33 Fe1 59.4(13)
C31 C32 C33 C34 0(2)
C32 Fe1 C31 C1 122(2)
C32 Fe1 C31 C35 -118.1(15)
C32 Fe1 C33 C34 121.2(18)
C32 Fe1 C34 C33 -37.2(12)
C32 Fe1 C34 C35 83.4(12)
C32 Fe1 C35 C31 39.0(10)
C32 Fe1 C35 C34 -79.8(12)
C32 Fe1 C36 C37 77.2(17)
C32 Fe1 C36 C40 -161.8(13)
C32 Fe1 C37 C36 -120.1(14)
C32 Fe1 C37 C38 123.3(13)
C32 Fe1 C38 C37 -75.8(16)
C32 Fe1 C38 C39 166.2(11)
C32 Fe1 C39 C38 -39(3)
C32 Fe1 C39 C40 -155(2)
C32 Fe1 C40 C36 40(3)
C32 Fe1 C40 C39 161.2(18)
C32 C31 C35 Fe1 -59.5(13)
C32 C31 C35 C34 2(2)
C32 C33 C34 Fe1 58.5(13)
C32 C33 C34 C35 1(2)
C33 Fe1 C31 C1 161(2)
C33 Fe1 C31 C32 38.7(10)
C33 Fe1 C31 C35 -79.3(12)
C33 Fe1 C32 C31 -117.1(16)
C33 Fe1 C34 C35 120.7(18)
C33 Fe1 C35 C31 83.2(12)
C33 Fe1 C35 C34 -35.6(11)
C33 Fe1 C36 C37 40(3)
C33 Fe1 C36 C40 161(2)
C33 Fe1 C37 C36 -162.5(14)
C33 Fe1 C37 C38 80.9(16)
C33 Fe1 C38 C37 -117.9(15)
C33 Fe1 C38 C39 124.0(13)
C33 Fe1 C39 C38 -75.3(15)
C33 Fe1 C39 C40 168.7(13)
C33 Fe1 C40 C36 -154(3)
C33 Fe1 C40 C39 -33(4)
C33 C34 C35 Fe1 59.4(15)
C33 C34 C35 C31 -1(2)
C34 Fe1 C31 C1 -157(2)
C34 Fe1 C31 C32 80.4(11)
C34 Fe1 C31 C35 -37.7(11)
C34 Fe1 C32 C31 -81.9(11)
C34 Fe1 C32 C33 35.2(12)
C34 Fe1 C33 C32 -121.2(18)
C34 Fe1 C35 C31 118.9(17)
C34 Fe1 C36 C37 -158(3)
C34 Fe1 C36 C40 -36(4)
C34 Fe1 C37 C36 165.8(18)
C34 Fe1 C37 C38 49(3)
C34 Fe1 C38 C37 -158.3(14)
C34 Fe1 C38 C39 83.6(15)
C34 Fe1 C39 C38 -115.0(13)
C34 Fe1 C39 C40 129.1(14)
C34 Fe1 C40 C36 168.1(13)
C34 Fe1 C40 C39 -71.0(16)
C35 Fe1 C31 C1 -120(2)
C35 Fe1 C31 C32 118.1(15)
C35 Fe1 C32 C31 -38.3(10)
C35 Fe1 C32 C33 78.8(13)
C35 Fe1 C33 C32 -83.9(13)
C35 Fe1 C33 C34 37.3(12)
C35 Fe1 C34 C33 -120.7(18)
C35 Fe1 C36 C37 164.6(14)
C35 Fe1 C36 C40 -74.4(16)
C35 Fe1 C37 C36 -45(4)
C35 Fe1 C37 C38 -162(3)
C35 Fe1 C38 C37 167.6(19)
C35 Fe1 C38 C39 50(2)
C35 Fe1 C39 C38 -157.9(13)
C35 Fe1 C39 C40 86.2(14)
C35 Fe1 C40 C36 125.7(14)
C35 Fe1 C40 C39 -113.4(13)
C35 C31 C32 Fe1 58.8(13)
C35 C31 C32 C33 -1(2)
C36 Fe1 C31 C1 6(2)
C36 Fe1 C31 C32 -116.2(12)
C36 Fe1 C31 C35 125.7(12)
C36 Fe1 C32 C31 84.3(13)
C36 Fe1 C32 C33 -158.5(14)
C36 Fe1 C33 C32 51(3)
C36 Fe1 C33 C34 172(2)
C36 Fe1 C34 C33 -169(3)
C36 Fe1 C34 C35 -48(3)
C36 Fe1 C35 C31 -75.9(14)
C36 Fe1 C35 C34 165.2(13)
C36 Fe1 C37 C38 -117(2)
C36 Fe1 C38 C37 37.7(13)
C36 Fe1 C38 C39 -80.3(13)
C36 Fe1 C39 C38 80.9(14)
C36 Fe1 C39 C40 -35.1(12)
C36 Fe1 C40 C39 120.9(19)
C36 C37 C38 Fe1 -63.5(14)
C36 C37 C38 C39 -3(2)
C37 Fe1 C31 C1 46(2)
C37 Fe1 C31 C32 -75.7(14)
C37 Fe1 C31 C35 166.2(13)
C37 Fe1 C32 C31 124.0(12)
C37 Fe1 C32 C33 -118.8(14)
C37 Fe1 C33 C32 79.5(14)
C37 Fe1 C33 C34 -159.3(13)
C37 Fe1 C34 C33 46(3)
C37 Fe1 C34 C35 166.4(19)
C37 Fe1 C35 C31 -41(3)
C37 Fe1 C35 C34 -160(3)
C37 Fe1 C36 C40 121(2)
C37 Fe1 C38 C39 -118.0(19)
C37 Fe1 C39 C38 38.6(13)
C37 Fe1 C39 C40 -77.3(13)
C37 Fe1 C40 C36 -36.2(14)
C37 Fe1 C40 C39 84.7(13)
C37 C36 C40 Fe1 58.2(15)
C37 C36 C40 C39 -1(3)
C37 C38 C39 Fe1 -59.0(13)
C37 C38 C39 C40 3(2)
C38 Fe1 C31 C1 79(3)
C38 Fe1 C31 C32 -43(3)
C38 Fe1 C31 C35 -161(2)
C38 Fe1 C32 C31 165.7(11)
C38 Fe1 C32 C33 -77.1(15)
C38 Fe1 C33 C32 122.4(12)
C38 Fe1 C33 C34 -116.4(13)
C38 Fe1 C34 C33 80.8(15)
C38 Fe1 C34 C35 -158.5(12)
C38 Fe1 C35 C31 167.0(17)
C38 Fe1 C35 C34 48(2)
C38 Fe1 C36 C37 -39.9(14)
C38 Fe1 C36 C40 81.2(14)
C38 Fe1 C37 C36 117(2)
C38 Fe1 C39 C40 -116.0(18)
C38 Fe1 C40 C36 -81.4(14)
C38 Fe1 C40 C39 39.5(12)
C38 C39 C40 Fe1 -60.8(14)
C38 C39 C40 C36 -1(2)
C39 Fe1 C31 C1 -69(3)
C39 Fe1 C31 C32 168.5(15)
C39 Fe1 C31 C35 50(2)
C39 Fe1 C32 C31 -165(2)
C39 Fe1 C32 C33 -48(3)
C39 Fe1 C33 C32 163.5(12)
C39 Fe1 C33 C34 -75.3(16)
C39 Fe1 C34 C33 123.6(14)
C39 Fe1 C34 C35 -115.7(13)
C39 Fe1 C35 C31 -158.0(11)
C39 Fe1 C35 C34 83.1(14)
C39 Fe1 C36 C37 -84.2(15)
C39 Fe1 C36 C40 36.9(13)
C39 Fe1 C37 C36 78.6(14)
C39 Fe1 C37 C38 -38.0(12)
C39 Fe1 C38 C37 118.0(19)
C39 Fe1 C40 C36 -120.9(19)
C40 Fe1 C31 C1 -34(2)
C40 Fe1 C31 C32 -156.2(11)
C40 Fe1 C31 C35 85.7(14)
C40 Fe1 C32 C31 57(2)
C40 Fe1 C32 C33 174(2)
C40 Fe1 C33 C32 -171(3)
C40 Fe1 C33 C34 -50(4)
C40 Fe1 C34 C33 163.3(13)
C40 Fe1 C34 C35 -76.1(15)
C40 Fe1 C35 C31 -115.0(12)
C40 Fe1 C35 C34 126.1(13)
C40 Fe1 C36 C37 -121(2)
C40 Fe1 C37 C36 35.2(14)
C40 Fe1 C37 C38 -81.4(13)
C40 Fe1 C38 C37 79.1(13)
C40 Fe1 C38 C39 -38.9(11)
C40 Fe1 C39 C38 116.0(18)
C40 C36 C37 Fe1 -59.8(16)
C40 C36 C37 C38 2(2)
C41 Fe2 C42 C43 118.0(14)
C41 Fe2 C43 C42 -39.0(10)
C41 Fe2 C43 C44 81.0(11)
C41 Fe2 C44 C43 -82.3(11)
C41 Fe2 C44 C45 38.8(10)
C41 Fe2 C45 C44 -117.6(14)
C41 Fe2 C46 C47 116.5(11)
C41 Fe2 C46 C50 -122.0(11)
C41 Fe2 C47 C46 -81.2(13)
C41 Fe2 C47 C48 160.7(11)
C41 Fe2 C48 C47 -45(2)
C41 Fe2 C48 C49 -164.0(15)
C41 Fe2 C49 C48 159.7(19)
C41 Fe2 C49 C50 39(3)
C41 Fe2 C50 C46 76.9(13)
C41 Fe2 C50 C49 -165.8(10)
C41 C42 C43 Fe2 60.5(11)
C41 C42 C43 C44 -1.2(19)
C42 Fe2 C41 C11 117.7(19)
C42 Fe2 C41 C45 -118.7(13)
C42 Fe2 C43 C44 120.0(14)
C42 Fe2 C44 C43 -37.3(10)
C42 Fe2 C44 C45 83.8(10)
C42 Fe2 C45 C41 38.4(9)
C42 Fe2 C45 C44 -79.2(10)
C42 Fe2 C46 C47 74.6(13)
C42 Fe2 C46 C50 -164.0(11)
C42 Fe2 C47 C46 -124.7(12)
C42 Fe2 C47 C48 117.3(11)
C42 Fe2 C48 C47 -81.1(12)
C42 Fe2 C48 C49 159.5(11)
C42 Fe2 C49 C48 -48(2)
C42 Fe2 C49 C50 -168.2(15)
C42 Fe2 C50 C46 47(3)
C42 Fe2 C50 C49 164(2)
C42 C41 C45 Fe2 -58.7(11)
C42 C41 C45 C44 4.1(18)
C42 C43 C44 Fe2 59.3(11)
C42 C43 C44 C45 3.7(18)
C43 Fe2 C41 C11 155.6(16)
C43 Fe2 C41 C42 37.9(9)
C43 Fe2 C41 C45 -80.8(10)
C43 Fe2 C42 C41 -118.0(14)
C43 Fe2 C44 C45 121.1(14)
C43 Fe2 C45 C41 81.8(10)
C43 Fe2 C45 C44 -35.8(10)
C43 Fe2 C46 C47 45(3)
C43 Fe2 C46 C50 167(2)
C43 Fe2 C47 C46 -165.1(12)
C43 Fe2 C47 C48 76.9(13)
C43 Fe2 C48 C47 -123.9(11)
C43 Fe2 C48 C49 116.8(12)
C43 Fe2 C49 C48 -82.8(12)
C43 Fe2 C49 C50 156.8(10)
C43 Fe2 C50 C46 -170.7(15)
C43 Fe2 C50 C49 -53(2)
C43 C44 C45 Fe2 56.0(11)
C43 C44 C45 C41 -4.8(18)
C44 Fe2 C41 C11 -161.9(16)
C44 Fe2 C41 C42 80.4(10)
C44 Fe2 C41 C45 -38.3(9)
C44 Fe2 C42 C41 -81.6(10)
C44 Fe2 C42 C43 36.4(9)
C44 Fe2 C43 C42 -120.0(14)
C44 Fe2 C45 C41 117.6(14)
C44 Fe2 C46 C47 -169.8(16)
C44 Fe2 C46 C50 -48(2)
C44 Fe2 C47 C46 166(2)
C44 Fe2 C47 C48 48(3)
C44 Fe2 C48 C47 -164.3(11)
C44 Fe2 C48 C49 76.4(13)
C44 Fe2 C49 C48 -124.1(11)
C44 Fe2 C49 C50 115.5(11)
C44 Fe2 C50 C46 159.2(11)
C44 Fe2 C50 C49 -83.5(12)
C45 Fe2 C41 C11 -123.6(19)
C45 Fe2 C41 C42 118.7(13)
C45 Fe2 C42 C41 -38.0(9)
C45 Fe2 C42 C43 80.0(10)
C45 Fe2 C43 C42 -83.3(10)
C45 Fe2 C43 C44 36.8(10)
C45 Fe2 C44 C43 -121.1(14)
C45 Fe2 C46 C47 159.2(11)
C45 Fe2 C46 C50 -79.4(13)
C45 Fe2 C47 C46 -47(2)
C45 Fe2 C47 C48 -165.0(16)
C45 Fe2 C48 C47 159(2)
C45 Fe2 C48 C49 40(3)
C45 Fe2 C49 C48 -166.2(10)
C45 Fe2 C49 C50 73.4(13)
C45 Fe2 C50 C46 117.9(12)
C45 Fe2 C50 C49 -124.8(11)
C45 C41 C42 Fe2 59.2(11)
C45 C41 C42 C43 -1.8(18)
C46 Fe2 C41 C11 -7.1(17)
C46 Fe2 C41 C42 -124.8(11)
C46 Fe2 C41 C45 116.5(11)
C46 Fe2 C42 C41 74.9(12)
C46 Fe2 C42 C43 -167.1(10)
C46 Fe2 C43 C42 38(3)
C46 Fe2 C43 C44 158(2)
C46 Fe2 C44 C43 -164.7(17)
C46 Fe2 C44 C45 -44(2)
C46 Fe2 C45 C41 -81.4(12)
C46 Fe2 C45 C44 161.0(11)
C46 Fe2 C47 C48 -118.0(16)
C46 Fe2 C48 C47 38.2(11)
C46 Fe2 C48 C49 -81.1(12)
C46 Fe2 C49 C48 81.5(12)
C46 Fe2 C49 C50 -38.9(11)
C46 Fe2 C50 C49 117.3(15)
C46 C47 C48 Fe2 -58.9(11)
C46 C47 C48 C49 1.0(18)
C47 Fe2 C41 C11 35.2(17)
C47 Fe2 C41 C42 -82.5(12)
C47 Fe2 C41 C45 158.7(11)
C47 Fe2 C42 C41 115.9(11)
C47 Fe2 C42 C43 -126.1(11)
C47 Fe2 C43 C42 73.1(12)
C47 Fe2 C43 C44 -166.8(11)
C47 Fe2 C44 C43 38(3)
C47 Fe2 C44 C45 159(2)
C47 Fe2 C45 C41 -48(2)
C47 Fe2 C45 C44 -165.7(16)
C47 Fe2 C46 C50 121.5(16)
C47 Fe2 C48 C49 -119.3(16)
C47 Fe2 C49 C48 37.8(10)
C47 Fe2 C49 C50 -82.7(11)
C47 Fe2 C50 C46 -36.3(10)
C47 Fe2 C50 C49 81.0(10)
C47 C46 C50 Fe2 59.3(13)
C47 C46 C50 C49 -1(2)
C47 C48 C49 Fe2 -60.3(11)
C47 C48 C49 C50 -1(2)
C48 Fe2 C41 C11 67(2)
C48 Fe2 C41 C42 -50(2)
C48 Fe2 C41 C45 -169.1(15)
C48 Fe2 C42 C41 158.6(10)
C48 Fe2 C42 C43 -83.4(11)
C48 Fe2 C43 C42 115.6(11)
C48 Fe2 C43 C44 -124.4(12)
C48 Fe2 C44 C43 75.3(14)
C48 Fe2 C44 C45 -163.6(11)
C48 Fe2 C45 C41 166(2)
C48 Fe2 C45 C44 48(3)
C48 Fe2 C46 C47 -38.6(10)
C48 Fe2 C46 C50 82.9(12)
C48 Fe2 C47 C46 118.0(16)
C48 Fe2 C49 C50 -120.4(16)
C48 Fe2 C50 C46 -80.2(12)
C48 Fe2 C50 C49 37.1(11)
C48 C49 C50 Fe2 -58.5(12)
C48 C49 C50 C46 1(2)
C49 Fe2 C41 C11 -79(3)
C49 Fe2 C41 C42 164(2)
C49 Fe2 C41 C45 45(3)
C49 Fe2 C42 C41 -167.0(15)
C49 Fe2 C42 C43 -49(2)
C49 Fe2 C43 C42 158.9(10)
C49 Fe2 C43 C44 -81.1(12)
C49 Fe2 C44 C43 117.4(11)
C49 Fe2 C44 C45 -121.4(11)
C49 Fe2 C45 C41 -164.0(10)
C49 Fe2 C45 C44 78.4(12)
C49 Fe2 C46 C47 -82.7(11)
C49 Fe2 C46 C50 38.7(10)
C49 Fe2 C47 C46 80.3(12)
C49 Fe2 C47 C48 -37.7(11)
C49 Fe2 C48 C47 119.3(16)
C49 Fe2 C50 C46 -117.3(15)
C50 Fe2 C41 C11 -49.0(17)
C50 Fe2 C41 C42 -166.7(10)
C50 Fe2 C41 C45 74.6(12)
C50 Fe2 C42 C41 39(3)
C50 Fe2 C42 C43 157(2)
C50 Fe2 C43 C42 -163.1(16)
C50 Fe2 C43 C44 -43(2)
C50 Fe2 C44 C43 160.7(11)
C50 Fe2 C44 C45 -78.2(12)
C50 Fe2 C45 C41 -123.5(10)
C50 Fe2 C45 C44 118.9(11)
C50 Fe2 C46 C47 -121.5(16)
C50 Fe2 C47 C46 36.6(11)
C50 Fe2 C47 C48 -81.4(11)
C50 Fe2 C48 C47 82.3(11)
C50 Fe2 C48 C49 -37.0(11)
C50 Fe2 C49 C48 120.4(16)
C50 C46 C47 Fe2 -58.9(13)
C50 C46 C47 C48 0(2)
Fe3 C51 C52 C53 -58.4(11)
Fe3 C51 C55 C54 60.4(13)
Fe3 C52 C53 C54 -58.9(13)
Fe3 C53 C54 C55 -58.8(13)
Fe3 C54 C55 C51 -60.7(12)
Fe3 C56 C57 C58 59.2(12)
Fe3 C56 C60 C59 -59.7(12)
Fe3 C57 C58 C59 59.6(12)
Fe3 C58 C59 C60 59.4(12)
Fe3 C59 C60 C56 59.6(12)
Fe4 C61 C62 C63 -60.9(14)
Fe4 C61 C65 C64 60.5(12)
Fe4 C62 C63 C64 -56.9(15)
Fe4 C63 C64 C65 -59.0(12)
Fe4 C64 C65 C61 -59.9(13)
Fe4 C66 C67 C68 58.3(14)
Fe4 C66 C70 C69 -58.9(13)
Fe4 C67 C68 C69 59.0(14)
Fe4 C68 C69 C70 60.7(12)
Fe4 C69 C70 C66 59.8(14)
O5 C12 C13 C14 1(2)
O5 C12 C51 Fe3 79.7(18)
O5 C12 C51 C52 171.2(16)
O5 C12 C51 C55 -5(2)
O6 C14 C15 C16 0(2)
O6 C14 C15 C19 -178.3(15)
O7 C20 C21 C22 4(3)
O8 C22 C61 Fe4 -91(2)
O8 C22 C61 C62 -7(3)
O8 C22 C61 C65 -175.9(19)
C12 C13 C14 O6 -2(2)
C12 C13 C14 C15 176.4(15)
C12 C51 C52 Fe3 -118.1(18)
C12 C51 C52 C53 -176.4(16)
C12 C51 C55 Fe3 116.9(16)
C12 C51 C55 C54 177.2(15)
C13 C12 C51 Fe3 -100.3(17)
C13 C12 C51 C52 -9(3)
C13 C12 C51 C55 175.0(15)
C13 C14 C15 C16 -179.1(15)
C13 C14 C15 C19 3(3)
C14 C15 C16 C17 -178.8(15)
C14 C15 C19 N2 179.7(16)
C15 C16 C17 C18 -1(2)
C15 C16 C17 C20 -176.6(15)
C16 C15 C19 N2 2(2)
C16 C17 C18 N2 1(2)
C16 C17 C20 O7 1(2)
C16 C17 C20 C21 -179.1(17)
C17 C20 C21 C22 -175.6(17)
C18 N2 C19 C15 -1(2)
C18 C17 C20 O7 -174.5(14)
C18 C17 C20 C21 5(3)
C19 N2 C18 C17 0(2)
C19 C15 C16 C17 -1(2)
C20 C17 C18 N2 177.1(15)
C20 C21 C22 O8 0(3)
C20 C21 C22 C61 176.6(17)
C21 C22 C61 Fe4 93(2)
C21 C22 C61 C62 176.9(17)
C21 C22 C61 C65 8(3)
C22 C61 C62 Fe4 -112.7(19)
C22 C61 C62 C63 -173.6(17)
C22 C61 C65 Fe4 112(2)
C22 C61 C65 C64 172.1(17)
C51 Fe3 C52 C53 120.8(15)
C51 Fe3 C53 C52 -36.6(10)
C51 Fe3 C53 C54 81.1(12)
C51 Fe3 C54 C53 -82.2(12)
C51 Fe3 C54 C55 37.8(10)
C51 Fe3 C55 C54 -119.3(15)
C51 Fe3 C56 C57 122.5(12)
C51 Fe3 C56 C60 -120.8(12)
C51 Fe3 C57 C56 -76.3(13)
C51 Fe3 C57 C58 163.6(12)
C51 Fe3 C58 C57 -42(3)
C51 Fe3 C58 C59 -161.8(18)
C51 Fe3 C59 C58 162.9(16)
C51 Fe3 C59 C60 45(2)
C51 Fe3 C60 C56 77.2(13)
C51 Fe3 C60 C59 -161.6(11)
C51 C12 C13 C14 -178.7(15)
C51 C52 C53 Fe3 58.1(12)
C51 C52 C53 C54 -0.7(19)
C52 Fe3 C51 C12 125(2)
C52 Fe3 C51 C55 -118.4(14)
C52 Fe3 C53 C54 117.7(17)
C52 Fe3 C54 C53 -38.7(11)
C52 Fe3 C54 C55 81.4(11)
C52 Fe3 C55 C51 37.9(9)
C52 Fe3 C55 C54 -81.4(11)
C52 Fe3 C56 C57 80.8(13)
C52 Fe3 C56 C60 -162.4(12)
C52 Fe3 C57 C56 -117.3(12)
C52 Fe3 C57 C58 122.7(13)
C52 Fe3 C58 C57 -75.3(14)
C52 Fe3 C58 C59 164.9(12)
C52 Fe3 C59 C58 -41(3)
C52 Fe3 C59 C60 -159(2)
C52 Fe3 C60 C56 41(2)
C52 Fe3 C60 C59 162.5(17)
C52 C51 C55 Fe3 -60.1(12)
C52 C51 C55 C54 0(2)
C52 C53 C54 Fe3 59.7(11)
C52 C53 C54 C55 1(2)
C53 Fe3 C51 C12 161.9(17)
C53 Fe3 C51 C52 37.0(10)
C53 Fe3 C51 C55 -81.3(11)
C53 Fe3 C52 C51 -120.8(15)
C53 Fe3 C54 C55 120.1(16)
C53 Fe3 C55 C51 82.0(11)
C53 Fe3 C55 C54 -37.3(10)
C53 Fe3 C56 C57 47(2)
C53 Fe3 C56 C60 163.7(17)
C53 Fe3 C57 C56 -159.7(11)
C53 Fe3 C57 C58 80.2(14)
C53 Fe3 C58 C57 -117.0(12)
C53 Fe3 C58 C59 123.2(13)
C53 Fe3 C59 C58 -75.6(15)
C53 Fe3 C59 C60 166.7(11)
C53 Fe3 C60 C56 -158(2)
C53 Fe3 C60 C59 -37(3)
C53 C54 C55 Fe3 60.0(14)
C53 C54 C55 C51 -1(2)
C54 Fe3 C51 C12 -154.3(17)
C54 Fe3 C51 C52 80.8(11)
C54 Fe3 C51 C55 -37.5(10)
C54 Fe3 C52 C51 -82.3(11)
C54 Fe3 C52 C53 38.5(11)
C54 Fe3 C53 C52 -117.7(17)
C54 Fe3 C55 C51 119.3(15)
C54 Fe3 C56 C57 -166(2)
C54 Fe3 C56 C60 -49(3)
C54 Fe3 C57 C56 169.2(16)
C54 Fe3 C57 C58 49(2)
C54 Fe3 C58 C57 -158.8(12)
C54 Fe3 C58 C59 81.4(15)
C54 Fe3 C59 C58 -118.1(13)
C54 Fe3 C59 C60 124.2(12)
C54 Fe3 C60 C56 162.9(11)
C54 Fe3 C60 C59 -75.9(14)
C55 Fe3 C51 C12 -116.8(19)
C55 Fe3 C51 C52 118.4(14)
C55 Fe3 C52 C51 -38.4(10)
C55 Fe3 C52 C53 82.4(12)
C55 Fe3 C53 C52 -80.6(11)
C55 Fe3 C53 C54 37.1(11)
C55 Fe3 C54 C53 -120.1(16)
C55 Fe3 C56 C57 163.7(11)
C55 Fe3 C56 C60 -79.6(13)
C55 Fe3 C57 C56 -46(3)
C55 Fe3 C57 C58 -166(2)
C55 Fe3 C58 C57 168.2(18)
C55 Fe3 C58 C59 48(3)
C55 Fe3 C59 C58 -160.7(12)
C55 Fe3 C59 C60 81.6(13)
C55 Fe3 C60 C56 120.7(12)
C55 Fe3 C60 C59 -118.1(11)
C55 C51 C52 Fe3 58.7(11)
C55 C51 C52 C53 0.3(18)
C56 Fe3 C51 C12 7.1(17)
C56 Fe3 C51 C52 -117.8(12)
C56 Fe3 C51 C55 123.8(12)
C56 Fe3 C52 C51 79.7(12)
C56 Fe3 C52 C53 -159.6(12)
C56 Fe3 C53 C52 47(2)
C56 Fe3 C53 C54 164.9(17)
C56 Fe3 C54 C53 -160(2)
C56 Fe3 C54 C55 -40(3)
C56 Fe3 C55 C51 -74.9(12)
C56 Fe3 C55 C54 165.9(11)
C56 Fe3 C57 C58 -120.1(17)
C56 Fe3 C58 C57 37.9(11)
C56 Fe3 C58 C59 -82.0(13)
C56 Fe3 C59 C58 81.2(13)
C56 Fe3 C59 C60 -36.5(11)
C56 Fe3 C60 C59 121.2(16)
C56 C57 C58 Fe3 -58.9(13)
C56 C57 C58 C59 1(2)
C57 Fe3 C51 C12 49.0(17)
C57 Fe3 C51 C52 -75.8(12)
C57 Fe3 C51 C55 165.8(11)
C57 Fe3 C52 C51 122.5(11)
C57 Fe3 C52 C53 -116.7(12)
C57 Fe3 C53 C52 81.1(13)
C57 Fe3 C53 C54 -161.3(12)
C57 Fe3 C54 C53 43(2)
C57 Fe3 C54 C55 163.4(16)
C57 Fe3 C55 C51 -40(3)
C57 Fe3 C55 C54 -159(2)
C57 Fe3 C56 C60 116.7(16)
C57 Fe3 C58 C59 -119.9(18)
C57 Fe3 C59 C58 36.6(11)
C57 Fe3 C59 C60 -81.1(11)
C57 Fe3 C60 C56 -39.5(11)
C57 Fe3 C60 C59 81.7(11)
C57 C56 C60 Fe3 60.0(11)
C57 C56 C60 C59 0.3(19)
C57 C58 C59 Fe3 -59.8(12)
C57 C58 C59 C60 0(2)
C58 Fe3 C51 C12 80(3)
C58 Fe3 C51 C52 -45(2)
C58 Fe3 C51 C55 -163(2)
C58 Fe3 C52 C51 162.6(10)
C58 Fe3 C52 C53 -76.6(13)
C58 Fe3 C53 C52 122.1(12)
C58 Fe3 C53 C54 -120.2(12)
C58 Fe3 C54 C53 78.1(14)
C58 Fe3 C54 C55 -161.8(11)
C58 Fe3 C55 C51 164(2)
C58 Fe3 C55 C54 45(3)
C58 Fe3 C56 C57 -36.4(11)
C58 Fe3 C56 C60 80.3(11)
C58 Fe3 C57 C56 120.1(17)
C58 Fe3 C59 C60 -117.7(17)
C58 Fe3 C60 C56 -82.5(11)
C58 Fe3 C60 C59 38.7(10)
C58 C59 C60 Fe3 -59.5(12)
C58 C59 C60 C56 0(2)
C59 Fe3 C51 C12 -67(3)
C59 Fe3 C51 C52 168.0(18)
C59 Fe3 C51 C55 50(2)
C59 Fe3 C52 C51 -166.3(19)
C59 Fe3 C52 C53 -46(3)
C59 Fe3 C53 C52 163.5(11)
C59 Fe3 C53 C54 -78.9(14)
C59 Fe3 C54 C53 121.0(12)
C59 Fe3 C54 C55 -118.9(11)
C59 Fe3 C55 C51 -160.1(11)
C59 Fe3 C55 C54 80.6(13)
C59 Fe3 C56 C57 -80.3(12)
C59 Fe3 C56 C60 36.4(10)
C59 Fe3 C57 C56 82.4(12)
C59 Fe3 C57 C58 -37.6(12)
C59 Fe3 C58 C57 119.9(18)
C59 Fe3 C60 C56 -121.2(16)
C60 Fe3 C51 C12 -34.2(18)
C60 Fe3 C51 C52 -159.1(11)
C60 Fe3 C51 C55 82.6(12)
C60 Fe3 C52 C51 50(2)
C60 Fe3 C52 C53 170.7(17)
C60 Fe3 C53 C52 -168(2)
C60 Fe3 C53 C54 -51(3)
C60 Fe3 C54 C53 162.5(12)
C60 Fe3 C54 C55 -77.4(14)
C60 Fe3 C55 C51 -117.4(11)
C60 Fe3 C55 C54 123.3(12)
C60 Fe3 C56 C57 -116.7(16)
C60 Fe3 C57 C56 38.8(10)
C60 Fe3 C57 C58 -81.3(12)
C60 Fe3 C58 C57 81.6(12)
C60 Fe3 C58 C59 -38.3(12)
C60 Fe3 C59 C58 117.7(17)
C60 C56 C57 Fe3 -59.8(12)
C60 C56 C57 C58 -1(2)
C61 Fe4 C62 C63 117.2(16)
C61 Fe4 C63 C62 -40.0(11)
C61 Fe4 C63 C64 83.3(11)
C61 Fe4 C64 C63 -80.0(12)
C61 Fe4 C64 C65 38.6(11)
C61 Fe4 C65 C64 -118.8(16)
C61 Fe4 C66 C67 118.9(13)
C61 Fe4 C66 C70 -124.1(13)
C61 Fe4 C67 C66 -78.3(15)
C61 Fe4 C67 C68 159.1(12)
C61 Fe4 C68 C67 -45(2)
C61 Fe4 C68 C69 -165.6(16)
C61 Fe4 C69 C68 159(2)
C61 Fe4 C69 C70 44(3)
C61 Fe4 C70 C66 74.4(15)
C61 Fe4 C70 C69 -165.5(11)
C61 C62 C63 Fe4 59.5(13)
C61 C62 C63 C64 3(2)
C62 Fe4 C61 C22 118.4(19)
C62 Fe4 C61 C65 -118.9(15)
C62 Fe4 C63 C64 123.3(16)
C62 Fe4 C64 C63 -34.9(11)
C62 Fe4 C64 C65 83.8(12)
C62 Fe4 C65 C61 38.5(10)
C62 Fe4 C65 C64 -80.3(12)
C62 Fe4 C66 C67 76.2(14)
C62 Fe4 C66 C70 -166.8(12)
C62 Fe4 C67 C66 -122.6(13)
C62 Fe4 C67 C68 114.8(14)
C62 Fe4 C68 C67 -82.3(14)
C62 Fe4 C68 C69 157.3(12)
C62 Fe4 C69 C68 -50(2)
C62 Fe4 C69 C70 -164.5(16)
C62 Fe4 C70 C66 38(3)
C62 Fe4 C70 C69 158(2)
C62 C61 C65 Fe4 -59.1(12)
C62 C61 C65 C64 1(2)
C62 C63 C64 Fe4 57.2(15)
C62 C63 C64 C65 -2(2)
C63 Fe4 C61 C22 156.2(17)
C63 Fe4 C61 C62 37.8(10)
C63 Fe4 C61 C65 -81.1(11)
C63 Fe4 C62 C61 -117.2(16)
C63 Fe4 C64 C65 118.6(16)
C63 Fe4 C65 C61 81.0(12)
C63 Fe4 C65 C64 -37.8(11)
C63 Fe4 C66 C67 49(3)
C63 Fe4 C66 C70 166(2)
C63 Fe4 C67 C66 -162.7(13)
C63 Fe4 C67 C68 74.8(16)
C63 Fe4 C68 C67 -124.9(14)
C63 Fe4 C68 C69 114.8(14)
C63 Fe4 C69 C68 -84.8(15)
C63 Fe4 C69 C70 160.4(12)
C63 Fe4 C70 C66 -168.2(18)
C63 Fe4 C70 C69 -48(3)
C63 C64 C65 Fe4 60.2(14)
C63 C64 C65 C61 0(2)
C64 Fe4 C61 C22 -160.4(17)
C64 Fe4 C61 C62 81.2(12)
C64 Fe4 C61 C65 -37.7(10)
C64 Fe4 C62 C61 -81.8(11)
C64 Fe4 C62 C63 35.4(10)
C64 Fe4 C63 C62 -123.3(16)
C64 Fe4 C65 C61 118.8(16)
C64 Fe4 C66 C67 -165.0(18)
C64 Fe4 C66 C70 -48(3)
C64 Fe4 C67 C66 160(3)
C64 Fe4 C67 C68 37(3)
C64 Fe4 C68 C67 -166.8(13)
C64 Fe4 C68 C69 72.8(16)
C64 Fe4 C69 C68 -126.6(13)
C64 Fe4 C69 C70 118.6(12)
C64 Fe4 C70 C66 159.6(11)
C64 Fe4 C70 C69 -80.4(13)
C65 Fe4 C61 C22 -123(2)
C65 Fe4 C61 C62 118.9(15)
C65 Fe4 C62 C61 -38.2(10)
C65 Fe4 C62 C63 79.0(12)
C65 Fe4 C63 C62 -85.2(12)
C65 Fe4 C63 C64 38.1(10)
C65 Fe4 C64 C63 -118.6(16)
C65 Fe4 C66 C67 162.2(12)
C65 Fe4 C66 C70 -80.7(15)
C65 Fe4 C67 C66 -41(3)
C65 Fe4 C67 C68 -163.2(19)
C65 Fe4 C68 C67 156(3)
C65 Fe4 C68 C69 36(3)
C65 Fe4 C69 C68 -167.9(12)
C65 Fe4 C69 C70 77.3(14)
C65 Fe4 C70 C66 117.3(13)
C65 Fe4 C70 C69 -122.7(12)
C65 C61 C62 Fe4 58.5(13)
C65 C61 C62 C63 -2(2)
C66 Fe4 C61 C22 -4.9(17)
C66 Fe4 C61 C62 -123.3(12)
C66 Fe4 C61 C65 117.7(12)
C66 Fe4 C62 C61 76.2(13)
C66 Fe4 C62 C63 -166.6(12)
C66 Fe4 C63 C62 37(3)
C66 Fe4 C63 C64 160(2)
C66 Fe4 C64 C63 -164.2(19)
C66 Fe4 C64 C65 -46(2)
C66 Fe4 C65 C61 -80.7(13)
C66 Fe4 C65 C64 160.6(12)
C66 Fe4 C67 C68 -123(2)
C66 Fe4 C68 C67 35.5(13)
C66 Fe4 C68 C69 -84.8(14)
C66 Fe4 C69 C68 78.1(13)
C66 Fe4 C69 C70 -36.7(11)
C66 Fe4 C70 C69 120.0(17)
C66 C67 C68 Fe4 -58.4(14)
C66 C67 C68 C69 1(2)
C67 Fe4 C61 C22 35.6(18)
C67 Fe4 C61 C62 -82.8(13)
C67 Fe4 C61 C65 158.2(11)
C67 Fe4 C62 C61 116.6(12)
C67 Fe4 C62 C63 -126.2(12)
C67 Fe4 C63 C62 73.2(14)
C67 Fe4 C63 C64 -163.5(11)
C67 Fe4 C64 C63 49(3)
C67 Fe4 C64 C65 167(3)
C67 Fe4 C65 C61 -52(2)
C67 Fe4 C65 C64 -171(2)
C67 Fe4 C66 C70 117.1(19)
C67 Fe4 C68 C69 -120(2)
C67 Fe4 C69 C68 35.6(12)
C67 Fe4 C69 C70 -79.1(12)
C67 Fe4 C70 C66 -38.1(11)
C67 Fe4 C70 C69 81.9(11)
C67 C66 C70 Fe4 60.8(13)
C67 C66 C70 C69 2(2)
C67 C68 C69 Fe4 -60.2(14)
C67 C68 C69 C70 1(2)
C68 Fe4 C61 C22 67(2)
C68 Fe4 C61 C62 -52(2)
C68 Fe4 C61 C65 -170.7(17)
C68 Fe4 C62 C61 157.1(12)
C68 Fe4 C62 C63 -85.7(14)
C68 Fe4 C63 C62 112.8(13)
C68 Fe4 C63 C64 -123.9(12)
C68 Fe4 C64 C63 76.9(15)
C68 Fe4 C64 C65 -164.5(12)
C68 Fe4 C65 C61 166(3)
C68 Fe4 C65 C64 47(3)
C68 Fe4 C66 C67 -34.8(12)
C68 Fe4 C66 C70 82.3(14)
C68 Fe4 C67 C66 123(2)
C68 Fe4 C69 C70 -114.8(18)
C68 Fe4 C70 C66 -80.1(13)
C68 Fe4 C70 C69 40.0(11)
C68 C69 C70 Fe4 -61.4(13)
C68 C69 C70 C66 -2(2)
C69 Fe4 C61 C22 -80(3)
C69 Fe4 C61 C62 162(2)
C69 Fe4 C61 C65 43(3)
C69 Fe4 C62 C61 -167.8(16)
C69 Fe4 C62 C63 -51(2)
C69 Fe4 C63 C62 156.7(11)
C69 Fe4 C63 C64 -80.0(12)
C69 Fe4 C64 C63 117.8(12)
C69 Fe4 C64 C65 -123.6(12)
C69 Fe4 C65 C61 -165.9(11)
C69 Fe4 C65 C64 75.4(13)
C69 Fe4 C66 C67 -78.9(12)
C69 Fe4 C66 C70 38.2(12)
C69 Fe4 C67 C66 84.8(14)
C69 Fe4 C67 C68 -37.8(13)
C69 Fe4 C68 C67 120(2)
C69 Fe4 C70 C66 -120.0(17)
C70 Fe4 C61 C22 -45.5(18)
C70 Fe4 C61 C62 -163.9(11)
C70 Fe4 C61 C65 77.1(13)
C70 Fe4 C62 C61 48(3)
C70 Fe4 C62 C63 165(2)
C70 Fe4 C63 C62 -167.8(18)
C70 Fe4 C63 C64 -45(2)
C70 Fe4 C64 C63 161.4(12)
C70 Fe4 C64 C65 -79.9(13)
C70 Fe4 C65 C61 -122.7(12)
C70 Fe4 C65 C64 118.6(12)
C70 Fe4 C66 C67 -117.1(19)
C70 Fe4 C67 C66 39.0(13)
C70 Fe4 C67 C68 -83.6(14)
C70 Fe4 C68 C67 79.3(14)
C70 Fe4 C68 C69 -41.0(12)
C70 Fe4 C69 C68 114.8(18)
C70 C66 C67 Fe4 -59.9(13)
C70 C66 C67 C68 -2(2)
